data_2107435
loop_
_publ_author_name
'Dao, N. Q.'

_publ_section_title
;
 Structure cristalline de Cs2 U O2 F4 H2 O
;
_journal_name_full 'Acta Crystallographica B (24,1968-38,1982)'
_journal_page_first 2011
_journal_page_last 2015
_journal_volume 28
_journal_year 1972
_chemical_formula_sum 'Cs2 F4 H2 O3 U'
_chemical_name_systematic 'Cs2 (U O2) F4 (H2 O)'
_space_group_IT_number 14
_symmetry_space_group_name_Hall '-P 2ybc'
_symmetry_space_group_name_H-M 'P 1 21/c 1'
_cell_angle_alpha 90
_cell_angle_beta 109.12
_cell_angle_gamma 90
_cell_formula_units_Z 4
_cell_length_a 8.06
_cell_length_b 12.18
_cell_length_c 9.29
_cell_volume 861.696
_citation_journal_id_ASTM ACBCAR
_cod_data_source_file Dao_ACBCAR_1972_171.cif
_cod_data_source_block H2Cs2F4O3U1
_cod_original_cell_volume 861.6956
_cod_original_formula_sum 'H2 Cs2 F4 O3 U1'
_cod_database_code 2107435

loop_
_symmetry_equiv_pos_as_xyz
x,y,z
-x,y+1/2,-z+1/2
-x,-y,-z
x,-y-1/2,z-1/2

loop_
_atom_site_label
_atom_site_type_symbol
_atom_site_fract_x
_atom_site_fract_y
_atom_site_fract_z
_atom_site_occupancy
_atom_site_U_iso_or_equiv
_atom_site_attached_hydrogens
U1 U+6 0.2269 0.0442 0.1617 1 0.0 0
Cs1 Cs+1 0.2224 0.0603 0.6646 1 0.0 0
Cs2 Cs+1 0.6333 0.2494 0.0727 1 0.0 0
F1 F-1 0.474 0.127 0.293 1 0.0 0
F2 F-1 0.599 0.103 0.818 1 0.0 0
F3 F-1 0.927 0.086 0.031 1 0.0 0
F4 F-1 0.155 0.21 0.227 1 0.0 0
O1 O-2 0.154 -0.014 0.331 1 0.0 0
O2 O-2 0.253 0.1 0.022 1 0.0 0
O3 O-2 0.927 0.189 0.392 1 0.0 2
